data_7201592
loop_
_publ_author_name
'Du, Miao'
'Zhang, Zhi-Hui'
'You, Yan-Ping'
'Zhao, Xiao-Jun'

_publ_section_title
;
 R-Isophthalate (R = --H, --NO2, and --COOH) as modular building blocks
 for mixed-ligand coordination polymers incorporated with a versatile
 connector 4-amino-3,5-bis(3-pyridyl)-1,2,4-triazole
;
_journal_issue 3
_journal_name_full CrystEngComm
_journal_page_first 306
_journal_paper_doi 10.1039/b711447h
_journal_volume 10
_journal_year 2008
_chemical_formula_sum 'C80 H76 Cu4 N28 O36'
_chemical_formula_weight 2259.85
_chemical_name_systematic
;
?
;
_space_group_IT_number 2
_symmetry_cell_setting triclinic
_symmetry_space_group_name_Hall '-P 1'
_symmetry_space_group_name_H-M 'P -1'
_atom_sites_solution_hydrogens geom
_atom_sites_solution_primary direct
_atom_sites_solution_secondary difmap
_audit_creation_method SHELXL-97
_cell_angle_alpha 95.956(5)
_cell_angle_beta 95.262(4)
_cell_angle_gamma 110.902(5)
_cell_formula_units_Z 2
_cell_length_a 15.987(5)
_cell_length_b 16.865(5)
_cell_length_c 18.229(6)
_cell_measurement_reflns_used 1515
_cell_measurement_temperature 293(2)
_cell_measurement_theta_max 22.64
_cell_measurement_theta_min 2.78
_cell_volume 4523(2)
_computing_cell_refinement 'Bruker APEX II'
_computing_data_collection 'Bruker APEX II'
_computing_data_reduction 'Bruker SAINT'
_computing_molecular_graphics 'Bruker SHELXTL'
_computing_publication_material 'Bruker SHELXTL'
_computing_structure_refinement 'SHELXL-97 (Sheldrick, 1997)'
_computing_structure_solution 'SHELXS-97 (Sheldrick, 1990)'
_diffrn_ambient_temperature 293(2)
_diffrn_measured_fraction_theta_full 0.989
_diffrn_measured_fraction_theta_max 0.989
_diffrn_measurement_device_type 'APEX II CCD area detector'
_diffrn_measurement_method 'phi and omega scans'
_diffrn_radiation_monochromator graphite
_diffrn_radiation_source 'fine-focus sealed tube'
_diffrn_radiation_type MoK\a
_diffrn_radiation_wavelength 0.71073
_diffrn_reflns_av_R_equivalents 0.0475
_diffrn_reflns_av_sigmaI/netI 0.1326
_diffrn_reflns_limit_h_max 16
_diffrn_reflns_limit_h_min -19
_diffrn_reflns_limit_k_max 19
_diffrn_reflns_limit_k_min -20
_diffrn_reflns_limit_l_max 21
_diffrn_reflns_limit_l_min -21
_diffrn_reflns_number 24813
_diffrn_reflns_theta_full 25.01
_diffrn_reflns_theta_max 25.01
_diffrn_reflns_theta_min 1.66
_exptl_absorpt_coefficient_mu 1.035
_exptl_absorpt_correction_T_max 1.000000
_exptl_absorpt_correction_T_min 0.747202
_exptl_absorpt_correction_type multi-scan
_exptl_absorpt_process_details SADABS
_exptl_crystal_colour Blue
_exptl_crystal_density_diffrn 1.660
_exptl_crystal_density_meas ?
_exptl_crystal_density_method 'not measured'
_exptl_crystal_description Block
_exptl_crystal_F_000 2312
_exptl_crystal_size_max 0.36
_exptl_crystal_size_mid 0.34
_exptl_crystal_size_min 0.25
_refine_diff_density_max 0.460
_refine_diff_density_min -0.577
_refine_diff_density_rms 0.089
_refine_ls_extinction_method none
_refine_ls_goodness_of_fit_ref 0.999
_refine_ls_hydrogen_treatment constr
_refine_ls_matrix_type full
_refine_ls_number_parameters 1333
_refine_ls_number_reflns 15729
_refine_ls_number_restraints 0
_refine_ls_restrained_S_all 0.999
_refine_ls_R_factor_all 0.1239
_refine_ls_R_factor_gt 0.0588
_refine_ls_shift/su_max 0.002
_refine_ls_shift/su_mean 0.000
_refine_ls_structure_factor_coef Fsqd
_refine_ls_weighting_details 'calc w=1/[\s^2^(Fo^2^)+(0.0417P)^2^+0.0000P] where P=(Fo^2^+2Fc^2^)/3'
_refine_ls_weighting_scheme calc
_refine_ls_wR_factor_gt 0.1322
_refine_ls_wR_factor_ref 0.1586
_reflns_number_gt 8679
_reflns_number_total 15729
_reflns_threshold_expression >2sigma(I)
_cod_data_source_file b711447h.txt
_cod_data_source_block 2b
_cod_depositor_comments
;
The following automatic conversions were performed:
'_symmetry_cell_setting' value 'Triclinic' changed to 'triclinic'
according to '/home/saulius/struct/CIF-dictionaries/cif_core.dic'
dictionary named 'cif_core.dic' version 2.4.1 from
2010-06-29.

'_exptl_absorpt_correction_type' value 'Multi-Scan' changed
to 'multi-scan' according to
'/home/saulius/struct/CIF-dictionaries/cif_core.dic' dictionary named
'cif_core.dic' version 2.4.1 from 2010-06-29.

Automatic conversion script
Id: cif_fix_enum 1527 2010-12-29 10:47:43Z saulius 

The following automatic conversions were performed:

'_exptl_crystal_density_meas' value 'None' was changed to '?' - the
value is perceived as not measured.

Automatic conversion script
Id: cif_fix_values 3008 2015-01-20 13:52:24Z robertas 
;
_cod_original_sg_symbol_H-M P-1
_cod_database_code 7201592

loop_
_symmetry_equiv_pos_as_xyz
'x, y, z'
'-x, -y, -z'

loop_
_atom_site_label
_atom_site_type_symbol
_atom_site_fract_x
_atom_site_fract_y
_atom_site_fract_z
_atom_site_U_iso_or_equiv
_atom_site_adp_type
_atom_site_occupancy
_atom_site_symmetry_multiplicity
_atom_site_calc_flag
_atom_site_refinement_flags
_atom_site_disorder_assembly
_atom_site_disorder_group
Cu1 Cu 0.23566(4) 0.61761(4) 0.26182(3) 0.02874(18) Uani 1 1 d . . .
Cu2 Cu 0.27423(5) 1.12797(4) 0.76679(4) 0.03180(19) Uani 1 1 d . . .
Cu3 Cu 0.25070(4) 0.12393(4) 0.23555(3) 0.03344(19) Uani 1 1 d . . .
Cu4 Cu 0.24845(5) 0.61911(4) 0.73510(4) 0.0351(2) Uani 1 1 d . . .
O1 O 0.1643(2) 0.6015(2) 0.16433(19) 0.0341(9) Uani 1 1 d . . .
O2 O 0.2708(3) 0.6942(3) 0.1108(2) 0.0442(10) Uani 1 1 d . . .
O3 O -0.1457(3) 0.5875(4) 0.0558(3) 0.0833(17) Uani 1 1 d . . .
O4 O -0.1578(3) 0.6236(4) -0.0522(3) 0.0828(17) Uani 1 1 d . . .
O5 O 0.0510(3) 0.6019(3) -0.2194(2) 0.0564(12) Uani 1 1 d . . .
O6 O 0.1934(2) 0.6251(2) -0.17307(18) 0.0328(9) Uani 1 1 d . . .
O7 O 0.2963(3) 0.6277(2) 0.36277(19) 0.0389(10) Uani 1 1 d . . .
O8 O 0.4334(3) 0.6893(3) 0.3319(2) 0.0606(13) Uani 1 1 d . . .
O9 O 0.3048(3) 0.6169(2) 0.6447(2) 0.0379(10) Uani 1 1 d . . .
O10 O 0.4207(3) 0.5928(3) 0.7017(2) 0.0573(12) Uani 1 1 d . . .
O11 O 0.6686(3) 0.5932(3) 0.5699(3) 0.0680(14) Uani 1 1 d . . .
O12 O 0.6741(3) 0.6261(4) 0.4598(3) 0.098(2) Uani 1 1 d . . .
O13 O 0.2148(3) 1.1314(2) 0.8561(2) 0.0380(10) Uani 1 1 d . . .
O14 O 0.1055(3) 1.1572(3) 0.7915(2) 0.0540(12) Uani 1 1 d . . .
O15 O -0.1729(3) 1.1289(4) 1.0117(3) 0.093(2) Uani 1 1 d . . .
O16 O -0.1540(3) 1.1662(3) 0.9045(3) 0.0639(14) Uani 1 1 d . . .
O17 O 0.0475(3) 1.0558(3) 1.1567(2) 0.0488(11) Uani 1 1 d . . .
O18 O 0.1908(3) 1.1093(2) 1.13247(19) 0.0386(10) Uani 1 1 d . . .
O19 O 0.3098(3) 0.1402(2) 0.33788(19) 0.0382(10) Uani 1 1 d . . .
O20 O 0.4563(3) 0.1906(3) 0.3230(2) 0.0534(12) Uani 1 1 d . . .
O21 O 0.2433(3) 0.1329(3) 0.5976(2) 0.0486(11) Uani 1 1 d . . .
O22 O 0.3422(3) 0.1175(2) 0.6845(2) 0.0409(10) Uani 1 1 d . . .
O23 O 0.6239(3) 0.0961(4) 0.6054(3) 0.0905(19) Uani 1 1 d . . .
O24 O 0.6604(3) 0.1310(4) 0.5015(3) 0.0861(18) Uani 1 1 d . . .
O25 O 0.1188(2) 0.5119(2) 0.2947(2) 0.0419(10) Uani 1 1 d . . .
H25A H 0.0674 0.4961 0.2570 0.063 Uiso 1 1 d R . .
H25B H 0.1042 0.5321 0.3412 0.063 Uiso 1 1 d R . .
O26 O 0.3753(3) 0.2385(2) 0.2086(2) 0.0535(12) Uani 1 1 d . . .
H26' H 0.3606 0.2890 0.2099 0.080 Uiso 1 1 d R . .
H26" H 0.3882 0.2238 0.1597 0.080 Uiso 1 1 d R . .
O27 O 0.1290(3) 0.0105(2) 0.2745(2) 0.0457(11) Uani 1 1 d . . .
H27A H 0.1435 -0.0402 0.2732 0.069 Uiso 1 1 d R . .
H27B H 0.0743 -0.0016 0.2413 0.069 Uiso 1 1 d R . .
O28 O 0.4048(2) 1.1479(2) 0.8416(2) 0.0424(10) Uani 1 1 d . . .
H28A H 0.4013 1.0944 0.8575 0.064 Uiso 1 1 d R . .
H28B H 0.4123 1.1893 0.8844 0.064 Uiso 1 1 d R . .
N1 N 0.2978(3) 0.5374(3) 0.2230(2) 0.0303(11) Uani 1 1 d . . .
N2 N 0.4068(4) 0.5495(3) 0.0171(3) 0.0478(14) Uani 1 1 d . . .
N3 N 0.4097(4) 0.5242(3) -0.0569(3) 0.0485(14) Uani 1 1 d . . .
N4 N 0.3600(3) 0.4096(3) -0.0028(2) 0.0298(11) Uani 1 1 d . . .
N5 N 0.3177(3) 0.3236(3) 0.0034(3) 0.0512(14) Uani 1 1 d . . .
H5A H 0.3588 0.3040 0.0219 0.077 Uiso 1 1 d R . .
H5B H 0.2762 0.3180 0.0339 0.077 Uiso 1 1 d R . .
N6 N 0.3208(3) 0.2584(3) -0.2247(2) 0.0355(12) Uani 1 1 d . . .
N7 N 0.1915(3) 0.7133(3) 0.2986(2) 0.0303(11) Uani 1 1 d . . .
N8 N 0.0893(3) 0.7063(3) 0.5060(2) 0.0387(12) Uani 1 1 d . . .
N9 N 0.0922(3) 0.7327(3) 0.5807(2) 0.0375(12) Uani 1 1 d . . .
N10 N 0.1431(3) 0.8469(3) 0.5267(2) 0.0278(10) Uani 1 1 d . . .
N11 N 0.1866(3) 0.9325(3) 0.5186(2) 0.0401(12) Uani 1 1 d . . .
H11A H 0.1463 0.9516 0.4977 0.060 Uiso 1 1 d R . .
H11B H 0.2293 0.9367 0.4895 0.060 Uiso 1 1 d R . .
N12 N 0.2058(3) 0.9988(3) 0.7507(2) 0.0319(11) Uani 1 1 d . . .
N13 N 0.1949(3) 0.4901(3) 0.7230(2) 0.0355(11) Uani 1 1 d . . .
N14 N 0.0936(4) 0.2235(3) 0.5555(3) 0.0495(14) Uani 1 1 d . . .
N15 N 0.0916(3) 0.1964(3) 0.4811(3) 0.0433(13) Uani 1 1 d . . .
N16 N 0.1297(3) 0.3359(3) 0.4985(2) 0.0265(10) Uani 1 1 d . . .
N17 N 0.1585(3) 0.4221(3) 0.4884(2) 0.0398(12) Uani 1 1 d . . .
H17A H 0.1104 0.4345 0.4741 0.060 Uiso 1 1 d R . .
H17B H 0.1947 0.4308 0.4533 0.060 Uiso 1 1 d R . .
N18 N 0.1893(3) 0.2071(3) 0.2713(2) 0.0338(11) Uani 1 1 d . . .
N19 N 0.3073(3) 0.0377(3) 0.2005(2) 0.0305(11) Uani 1 1 d . . .
N20 N 0.4068(3) 0.0419(3) -0.0074(2) 0.0381(12) Uani 1 1 d . . .
N21 N 0.4068(3) 0.0143(3) -0.0809(2) 0.0361(11) Uani 1 1 d . . .
N22 N 0.3668(3) -0.0978(3) -0.0245(2) 0.0272(10) Uani 1 1 d . . .
N23 N 0.3344(3) -0.1841(3) -0.0138(2) 0.0376(12) Uani 1 1 d . . .
H23A H 0.2975 -0.1910 0.0207 0.056 Uiso 1 1 d R . .
H23B H 0.3809 -0.1984 0.0016 0.056 Uiso 1 1 d R . .
N24 N 0.3077(3) -0.2516(3) -0.2489(2) 0.0314(11) Uani 1 1 d . . .
C1 C 0.3602(3) 0.4794(3) 0.1261(3) 0.0288(13) Uani 1 1 d . . .
C2 C 0.3218(3) 0.5352(3) 0.1550(3) 0.0301(13) Uani 1 1 d . . .
H2 H 0.3122 0.5735 0.1252 0.036 Uiso 1 1 calc R . .
C3 C 0.3143(4) 0.4824(3) 0.2650(3) 0.0364(14) Uani 1 1 d . . .
H3 H 0.2981 0.4825 0.3127 0.044 Uiso 1 1 calc R . .
C4 C 0.3535(4) 0.4267(3) 0.2413(3) 0.0389(15) Uani 1 1 d . . .
H4 H 0.3636 0.3898 0.2725 0.047 Uiso 1 1 calc R . .
C5 C 0.3779(4) 0.4250(3) 0.1712(3) 0.0364(14) Uani 1 1 d . . .
H5 H 0.4059 0.3880 0.1545 0.044 Uiso 1 1 calc R . .
C6 C 0.3782(4) 0.4802(4) 0.0481(3) 0.0314(13) Uani 1 1 d . . .
C7 C 0.3804(4) 0.4404(3) -0.0685(3) 0.0317(13) Uani 1 1 d . . .
C8 C 0.3696(4) 0.3913(3) -0.1420(3) 0.0307(13) Uani 1 1 d . . .
C9 C 0.3385(4) 0.3036(4) -0.1560(3) 0.0349(14) Uani 1 1 d . . .
H9 H 0.3291 0.2734 -0.1156 0.042 Uiso 1 1 calc R . .
C10 C 0.3362(4) 0.3021(4) -0.2826(3) 0.0409(15) Uani 1 1 d . . .
H10 H 0.3236 0.2721 -0.3306 0.049 Uiso 1 1 calc R . .
C11 C 0.3700(4) 0.3900(4) -0.2725(4) 0.0536(18) Uani 1 1 d . . .
H11 H 0.3808 0.4188 -0.3135 0.064 Uiso 1 1 calc R . .
C12 C 0.3881(4) 0.4359(4) -0.2027(3) 0.0441(16) Uani 1 1 d . . .
H12 H 0.4122 0.4955 -0.1957 0.053 Uiso 1 1 calc R . .
C13 C 0.1350(3) 0.7746(3) 0.3972(3) 0.0281(12) Uani 1 1 d . . .
C14 C 0.1738(3) 0.7195(3) 0.3685(3) 0.0283(13) Uani 1 1 d . . .
H14 H 0.1884 0.6846 0.3996 0.034 Uiso 1 1 calc R . .
C15 C 0.1740(4) 0.7662(3) 0.2544(3) 0.0348(14) Uani 1 1 d . . .
H15 H 0.1875 0.7635 0.2059 0.042 Uiso 1 1 calc R . .
C16 C 0.1366(4) 0.8243(4) 0.2792(3) 0.0415(15) Uani 1 1 d . . .
H16 H 0.1249 0.8602 0.2477 0.050 Uiso 1 1 calc R . .
C17 C 0.1166(4) 0.8287(4) 0.3513(3) 0.0379(14) Uani 1 1 d . . .
H17 H 0.0911 0.8674 0.3688 0.045 Uiso 1 1 calc R . .
C18 C 0.1209(3) 0.7757(3) 0.4751(3) 0.0257(12) Uani 1 1 d . . .
C19 C 0.1262(3) 0.8172(3) 0.5929(3) 0.0285(13) Uani 1 1 d . . .
C20 C 0.1439(3) 0.8662(3) 0.6677(3) 0.0290(13) Uani 1 1 d . . .
C21 C 0.1830(4) 0.9542(4) 0.6823(3) 0.0339(14) Uani 1 1 d . . .
H21 H 0.1941 0.9845 0.6421 0.041 Uiso 1 1 calc R . .
C22 C 0.1875(3) 0.9549(3) 0.8081(3) 0.0326(13) Uani 1 1 d . . .
H22 H 0.2020 0.9848 0.8562 0.039 Uiso 1 1 calc R . .
C23 C 0.1480(4) 0.8673(4) 0.7980(3) 0.0365(14) Uani 1 1 d . . .
H23 H 0.1369 0.8388 0.8392 0.044 Uiso 1 1 calc R . .
C24 C 0.1250(4) 0.8215(4) 0.7288(3) 0.0364(14) Uani 1 1 d . . .
H24 H 0.0974 0.7620 0.7219 0.044 Uiso 1 1 calc R . .
C25 C 0.1349(4) 0.3564(3) 0.6393(3) 0.0312(13) Uani 1 1 d . . .
C26 C 0.1738(4) 0.4452(3) 0.6540(3) 0.0331(14) Uani 1 1 d . . .
H26A H 0.1860 0.4754 0.6139 0.040 Uiso 1 1 calc R . .
C27 C 0.1773(4) 0.4458(4) 0.7802(3) 0.0411(15) Uani 1 1 d . . .
H27 H 0.1909 0.4760 0.8282 0.049 Uiso 1 1 calc R . .
C28 C 0.1403(4) 0.3585(4) 0.7713(3) 0.0484(17) Uani 1 1 d . . .
H28 H 0.1303 0.3299 0.8125 0.058 Uiso 1 1 calc R . .
C29 C 0.1183(4) 0.3134(4) 0.7010(3) 0.0421(15) Uani 1 1 d . . .
H29 H 0.0920 0.2538 0.6942 0.051 Uiso 1 1 calc R . .
C30 C 0.1184(3) 0.3068(3) 0.5651(3) 0.0301(13) Uani 1 1 d . . .
C31 C 0.1128(4) 0.2643(4) 0.4471(3) 0.0335(14) Uani 1 1 d . . .
C32 C 0.1280(4) 0.2648(3) 0.3699(3) 0.0338(14) Uani 1 1 d . . .
C33 C 0.1706(3) 0.2121(3) 0.3411(3) 0.0331(14) Uani 1 1 d . . .
H33 H 0.1869 0.1782 0.3722 0.040 Uiso 1 1 calc R . .
C34 C 0.1652(4) 0.2564(3) 0.2271(3) 0.0375(14) Uani 1 1 d . . .
H34 H 0.1786 0.2548 0.1785 0.045 Uiso 1 1 calc R . .
C35 C 0.1217(4) 0.3091(4) 0.2507(3) 0.0431(16) Uani 1 1 d . . .
H35 H 0.1056 0.3419 0.2182 0.052 Uiso 1 1 calc R . .
C36 C 0.1017(4) 0.3135(4) 0.3226(3) 0.0388(15) Uani 1 1 d . . .
H36 H 0.0712 0.3483 0.3391 0.047 Uiso 1 1 calc R . .
C37 C 0.3666(3) -0.0253(3) 0.1037(3) 0.0271(12) Uani 1 1 d . . .
C38 C 0.3263(3) 0.0303(3) 0.1312(3) 0.0291(13) Uani 1 1 d . . .
H38 H 0.3117 0.0644 0.0992 0.035 Uiso 1 1 calc R . .
C39 C 0.3276(3) -0.0132(3) 0.2450(3) 0.0339(14) Uani 1 1 d . . .
H39 H 0.3144 -0.0097 0.2936 0.041 Uiso 1 1 calc R . .
C40 C 0.3670(4) -0.0704(4) 0.2225(3) 0.0386(15) Uani 1 1 d . . .
H40 H 0.3804 -0.1040 0.2555 0.046 Uiso 1 1 calc R . .
C41 C 0.3864(3) -0.0772(3) 0.1507(3) 0.0330(13) Uani 1 1 d . . .
H41 H 0.4122 -0.1161 0.1342 0.040 Uiso 1 1 calc R . .
C42 C 0.3820(3) -0.0268(3) 0.0258(3) 0.0269(12) Uani 1 1 d . . .
C43 C 0.3818(3) -0.0691(3) -0.0913(3) 0.0282(12) Uani 1 1 d . . .
C44 C 0.3668(3) -0.1192(3) -0.1655(3) 0.0280(13) Uani 1 1 d . . .
C45 C 0.3296(3) -0.2072(3) -0.1796(3) 0.0327(13) Uani 1 1 d . . .
H45 H 0.3191 -0.2375 -0.1395 0.039 Uiso 1 1 calc R . .
C46 C 0.3247(4) -0.2077(4) -0.3066(3) 0.0375(14) Uani 1 1 d . . .
H46 H 0.3096 -0.2374 -0.3549 0.045 Uiso 1 1 calc R . .
C47 C 0.3641(4) -0.1194(4) -0.2958(3) 0.0383(15) Uani 1 1 d . . .
H47 H 0.3764 -0.0903 -0.3366 0.046 Uiso 1 1 calc R . .
C48 C 0.3851(4) -0.0748(4) -0.2263(3) 0.0357(14) Uani 1 1 d . . .
H48 H 0.4114 -0.0152 -0.2190 0.043 Uiso 1 1 calc R . .
C49 C 0.1930(4) 0.6434(4) 0.1112(3) 0.0343(14) Uani 1 1 d . . .
C50 C 0.1233(3) 0.6269(3) 0.0438(3) 0.0285(13) Uani 1 1 d . . .
C51 C 0.0356(3) 0.6169(3) 0.0532(3) 0.0329(13) Uani 1 1 d . . .
H51 H 0.0170 0.6149 0.1000 0.039 Uiso 1 1 calc R . .
C52 C -0.0232(3) 0.6100(4) -0.0093(3) 0.0354(14) Uani 1 1 d . . .
N25 N -0.1155(3) 0.6066(4) -0.0005(3) 0.0509(14) Uani 1 1 d . . .
C54 C 0.0001(4) 0.6086(3) -0.0798(3) 0.0372(14) Uani 1 1 d . . .
H54 H -0.0422 0.6026 -0.1206 0.045 Uiso 1 1 calc R . .
C55 C 0.0873(4) 0.6163(3) -0.0898(3) 0.0324(13) Uani 1 1 d . . .
C56 C 0.1131(4) 0.6147(4) -0.1666(3) 0.0347(14) Uani 1 1 d . . .
C57 C 0.1498(3) 0.6283(3) -0.0267(3) 0.0300(13) Uani 1 1 d . . .
H57 H 0.2097 0.6373 -0.0321 0.036 Uiso 1 1 calc R . .
C58 C 0.3823(4) 0.6554(4) 0.3749(3) 0.0352(14) Uani 1 1 d . . .
C59 C 0.4233(3) 0.6395(3) 0.4475(3) 0.0272(12) Uani 1 1 d . . .
C60 C 0.3792(3) 0.6279(3) 0.5101(3) 0.0292(13) Uani 1 1 d . . .
H60 H 0.3215 0.6294 0.5083 0.035 Uiso 1 1 calc R . .
C61 C 0.4208(3) 0.6142(3) 0.5752(3) 0.0297(13) Uani 1 1 d . . .
C62 C 0.3795(4) 0.6066(4) 0.6475(3) 0.0395(15) Uani 1 1 d . . .
C63 C 0.5053(4) 0.6089(3) 0.5764(3) 0.0377(14) Uani 1 1 d . . .
H63 H 0.5333 0.5979 0.6191 0.045 Uiso 1 1 calc R . .
C64 C 0.5477(4) 0.6201(4) 0.5134(3) 0.0380(14) Uani 1 1 d . . .
C65 C 0.5089(4) 0.6370(3) 0.4491(3) 0.0350(14) Uani 1 1 d . . .
H65 H 0.5395 0.6464 0.4080 0.042 Uiso 1 1 calc R . .
N26 N 0.6365(3) 0.6129(4) 0.5144(3) 0.0514(14) Uani 1 1 d . . .
C67 C 0.3939(4) 0.1611(4) 0.3601(3) 0.0356(14) Uani 1 1 d . . .
C68 C 0.4161(3) 0.1456(3) 0.4379(3) 0.0319(13) Uani 1 1 d . . .
C69 C 0.3569(4) 0.1374(3) 0.4899(3) 0.0334(13) Uani 1 1 d . . .
H69 H 0.3005 0.1397 0.4759 0.040 Uiso 1 1 calc R . .
C70 C 0.3790(4) 0.1258(3) 0.5616(3) 0.0321(13) Uani 1 1 d . . .
C71 C 0.3158(4) 0.1244(3) 0.6192(3) 0.0353(14) Uani 1 1 d . . .
C72 C 0.4619(4) 0.1192(3) 0.5818(3) 0.0364(14) Uani 1 1 d . . .
H72 H 0.4783 0.1108 0.6298 0.044 Uiso 1 1 calc R . .
C73 C 0.5197(4) 0.1256(4) 0.5286(3) 0.0368(14) Uani 1 1 d . . .
C74 C 0.4991(4) 0.1412(3) 0.4574(3) 0.0361(14) Uani 1 1 d . . .
H74 H 0.5405 0.1486 0.4237 0.043 Uiso 1 1 calc R . .
N27 N 0.6079(3) 0.1179(4) 0.5471(3) 0.0522(14) Uani 1 1 d . . .
C76 C 0.1402(4) 1.1428(3) 0.8497(3) 0.0359(14) Uani 1 1 d . . .
C77 C 0.0926(4) 1.1385(3) 0.9165(3) 0.0312(13) Uani 1 1 d . . .
C78 C 0.1253(4) 1.1203(3) 0.9841(3) 0.0313(13) Uani 1 1 d . . .
H78 H 0.1821 1.1165 0.9901 0.038 Uiso 1 1 calc R . .
C79 C 0.0738(3) 1.1079(3) 1.0425(3) 0.0319(13) Uani 1 1 d . . .
C80 C 0.1054(4) 1.0875(3) 1.1169(3) 0.0336(14) Uani 1 1 d . . .
C81 C -0.0095(4) 1.1142(4) 1.0349(3) 0.0382(14) Uani 1 1 d . . .
H81 H -0.0449 1.1044 1.0732 0.046 Uiso 1 1 calc R . .
C82 C -0.0401(3) 1.1355(4) 0.9690(3) 0.0350(14) Uani 1 1 d . . .
N28 N -0.1282(3) 1.1444(4) 0.9609(3) 0.0516(14) Uani 1 1 d . . .
C84 C 0.0092(4) 1.1469(3) 0.9092(3) 0.0366(14) Uani 1 1 d . . .
H84 H -0.0135 1.1600 0.8652 0.044 Uiso 1 1 calc R . .
O29 O 0.1093(2) 0.5969(2) 0.6487(2) 0.0433(10) Uani 1 1 d . . .
H29A H 0.0758 0.5897 0.6830 0.065 Uiso 1 1 d R . .
H29B H 0.1128 0.6382 0.6245 0.065 Uiso 1 1 d R . .
O30 O 0.4369(3) 0.7723(3) 0.2127(2) 0.0640(13) Uani 1 1 d . . .
H30A H 0.4508 0.7375 0.1837 0.096 Uiso 1 1 d R . .
H30B H 0.4434 0.7692 0.2590 0.096 Uiso 1 1 d R . .
O31 O 0.0516(3) 0.5302(2) 0.4291(2) 0.0508(11) Uani 1 1 d . . .
O32 O 0.4222(4) 0.2202(3) 0.0662(3) 0.1004(19) Uani 1 1 d . . .
O33 O 0.5396(3) 0.2663(3) 0.9598(3) 0.0731(14) Uani 1 1 d . . .
O34 O 0.0714(3) 0.0709(3) 0.6467(2) 0.0692(14) Uani 1 1 d . . .
H34A H 0.0509 0.1109 0.6557 0.104 Uiso 1 1 d R . .
H34B H 0.0879 0.0517 0.6848 0.104 Uiso 1 1 d R . .
O35 O 0.4005(4) 0.6491(3) 0.8440(3) 0.0928(19) Uani 1 1 d . . .
H35A H 0.4148 0.6331 0.8028 0.139 Uiso 1 1 d R . .
H35B H 0.3946 0.6158 0.8768 0.139 Uiso 1 1 d R . .
O36 O 0.9073(3) 0.9758(3) 0.5685(2) 0.0602(12) Uani 1 1 d . . .
H36A H 0.9593 1.0052 0.5928 0.090 Uiso 1 1 d R . .
H36B H 0.8892 0.9965 0.5323 0.090 Uiso 1 1 d R . .

loop_
_atom_site_aniso_label
_atom_site_aniso_U_11
_atom_site_aniso_U_22
_atom_site_aniso_U_33
_atom_site_aniso_U_23
_atom_site_aniso_U_13
_atom_site_aniso_U_12
Cu1 0.0363(4) 0.0353(4) 0.0194(4) 0.0033(3) 0.0048(3) 0.0190(3)
Cu2 0.0435(4) 0.0301(4) 0.0228(4) 0.0017(3) 0.0116(3) 0.0138(3)
Cu3 0.0432(4) 0.0437(5) 0.0211(4) 0.0021(3) 0.0042(3) 0.0260(4)
Cu4 0.0497(5) 0.0307(4) 0.0261(4) 0.0031(3) 0.0171(3) 0.0139(4)
O1 0.046(2) 0.039(2) 0.019(2) 0.0032(18) 0.0017(17) 0.020(2)
O2 0.037(3) 0.055(3) 0.039(3) 0.009(2) 0.0000(19) 0.016(2)
O3 0.047(3) 0.159(5) 0.055(3) 0.033(3) 0.031(3) 0.040(3)
O4 0.054(3) 0.164(6) 0.048(3) 0.015(3) 0.005(2) 0.061(4)
O5 0.048(3) 0.094(4) 0.024(2) 0.011(2) 0.005(2) 0.022(3)
O6 0.034(2) 0.041(2) 0.023(2) 0.0043(17) 0.0116(17) 0.0111(19)
O7 0.044(3) 0.060(3) 0.022(2) 0.0020(19) 0.0018(18) 0.033(2)
O8 0.056(3) 0.072(3) 0.037(3) 0.028(2) -0.001(2) 0.000(3)
O9 0.049(3) 0.035(2) 0.036(2) 0.0118(19) 0.0199(19) 0.018(2)
O10 0.073(3) 0.079(3) 0.027(3) 0.024(2) 0.011(2) 0.030(3)
O11 0.053(3) 0.119(4) 0.048(3) 0.025(3) 0.002(2) 0.048(3)
O12 0.049(3) 0.206(7) 0.064(4) 0.051(4) 0.028(3) 0.062(4)
O13 0.044(2) 0.042(3) 0.037(2) 0.0108(19) 0.0195(19) 0.023(2)
O14 0.063(3) 0.076(3) 0.033(3) 0.022(2) 0.014(2) 0.032(3)
O15 0.053(3) 0.198(6) 0.048(3) 0.022(4) 0.020(3) 0.067(4)
O16 0.049(3) 0.091(4) 0.065(3) 0.027(3) 0.003(2) 0.037(3)
O17 0.049(3) 0.060(3) 0.036(3) 0.019(2) 0.012(2) 0.014(2)
O18 0.045(3) 0.056(3) 0.023(2) 0.0070(19) 0.0059(18) 0.028(2)
O19 0.044(3) 0.054(3) 0.024(2) 0.0015(19) -0.0014(18) 0.029(2)
O20 0.047(3) 0.081(3) 0.032(3) 0.022(2) 0.011(2) 0.018(2)
O21 0.043(3) 0.061(3) 0.046(3) 0.006(2) 0.016(2) 0.022(2)
O22 0.052(3) 0.047(3) 0.022(2) 0.0040(19) 0.0126(19) 0.015(2)
O23 0.073(4) 0.173(6) 0.059(4) 0.055(4) 0.010(3) 0.076(4)
O24 0.055(3) 0.170(6) 0.053(3) 0.026(4) 0.016(3) 0.061(4)
O25 0.039(2) 0.048(3) 0.032(2) 0.0033(19) 0.0059(18) 0.009(2)
O26 0.075(3) 0.043(3) 0.047(3) 0.012(2) 0.009(2) 0.027(2)
O27 0.052(3) 0.038(2) 0.053(3) 0.010(2) 0.008(2) 0.023(2)
O28 0.055(3) 0.034(2) 0.039(3) 0.0054(19) 0.000(2) 0.019(2)
N1 0.032(3) 0.037(3) 0.024(3) 0.006(2) 0.005(2) 0.015(2)
N2 0.082(4) 0.035(3) 0.031(3) 0.003(3) 0.016(3) 0.026(3)
N3 0.080(4) 0.035(3) 0.032(3) 0.004(3) 0.018(3) 0.020(3)
N4 0.034(3) 0.030(3) 0.027(3) 0.003(2) 0.008(2) 0.014(2)
N5 0.078(4) 0.027(3) 0.047(4) 0.009(3) 0.026(3) 0.013(3)
N6 0.048(3) 0.034(3) 0.030(3) 0.006(2) 0.011(2) 0.020(2)
N7 0.042(3) 0.031(3) 0.021(3) 0.004(2) 0.004(2) 0.018(2)
N8 0.060(3) 0.034(3) 0.024(3) -0.001(2) 0.010(2) 0.020(3)
N9 0.054(3) 0.035(3) 0.025(3) 0.003(2) 0.008(2) 0.018(3)
N10 0.032(3) 0.024(3) 0.029(3) 0.005(2) 0.009(2) 0.012(2)
N11 0.057(3) 0.029(3) 0.037(3) 0.007(2) 0.019(2) 0.016(3)
N12 0.035(3) 0.033(3) 0.029(3) 0.002(2) 0.010(2) 0.014(2)
N13 0.047(3) 0.031(3) 0.029(3) 0.005(2) 0.011(2) 0.014(2)
N14 0.076(4) 0.034(3) 0.037(3) 0.004(3) 0.013(3) 0.018(3)
N15 0.068(4) 0.031(3) 0.032(3) 0.004(2) 0.010(3) 0.020(3)
N16 0.028(2) 0.024(3) 0.028(3) 0.002(2) 0.006(2) 0.010(2)
N17 0.057(3) 0.028(3) 0.038(3) 0.009(2) 0.017(2) 0.017(3)
N18 0.038(3) 0.042(3) 0.025(3) 0.008(2) 0.003(2) 0.018(2)
N19 0.037(3) 0.036(3) 0.023(3) 0.006(2) 0.003(2) 0.018(2)
N20 0.056(3) 0.035(3) 0.026(3) 0.001(2) 0.009(2) 0.019(3)
N21 0.048(3) 0.026(3) 0.028(3) 0.002(2) 0.005(2) 0.006(2)
N22 0.034(3) 0.023(3) 0.026(3) 0.002(2) 0.003(2) 0.013(2)
N23 0.057(3) 0.030(3) 0.028(3) 0.009(2) 0.008(2) 0.017(2)
N24 0.038(3) 0.034(3) 0.023(3) 0.000(2) 0.009(2) 0.014(2)
C1 0.032(3) 0.031(3) 0.025(3) 0.002(3) 0.001(2) 0.016(3)
C2 0.035(3) 0.029(3) 0.029(3) 0.004(3) 0.009(3) 0.015(3)
C3 0.055(4) 0.042(4) 0.017(3) 0.006(3) 0.004(3) 0.022(3)
C4 0.058(4) 0.030(4) 0.034(4) 0.007(3) -0.001(3) 0.023(3)
C5 0.040(4) 0.038(4) 0.038(4) 0.001(3) 0.005(3) 0.022(3)
C6 0.042(3) 0.032(4) 0.025(3) 0.001(3) 0.006(3) 0.020(3)
C7 0.043(4) 0.027(4) 0.027(3) -0.002(3) 0.008(3) 0.016(3)
C8 0.038(3) 0.029(3) 0.029(3) 0.002(3) 0.008(3) 0.017(3)
C9 0.048(4) 0.041(4) 0.022(3) 0.010(3) 0.010(3) 0.022(3)
C10 0.070(4) 0.029(4) 0.028(4) 0.007(3) 0.020(3) 0.019(3)
C11 0.077(5) 0.041(4) 0.041(4) 0.010(3) 0.025(4) 0.014(4)
C12 0.062(4) 0.029(4) 0.041(4) 0.008(3) 0.021(3) 0.012(3)
C13 0.032(3) 0.026(3) 0.026(3) 0.001(2) 0.003(2) 0.012(3)
C14 0.032(3) 0.034(3) 0.024(3) 0.004(3) 0.006(2) 0.019(3)
C15 0.052(4) 0.032(4) 0.027(3) 0.005(3) 0.006(3) 0.023(3)
C16 0.065(4) 0.039(4) 0.026(4) 0.010(3) 0.003(3) 0.026(3)
C17 0.051(4) 0.040(4) 0.030(4) 0.000(3) 0.004(3) 0.028(3)
C18 0.029(3) 0.020(3) 0.029(3) 0.001(3) 0.004(2) 0.010(3)
C19 0.039(3) 0.023(3) 0.030(3) 0.003(3) 0.007(3) 0.018(3)
C20 0.033(3) 0.030(3) 0.026(3) 0.001(3) 0.005(2) 0.015(3)
C21 0.048(4) 0.034(4) 0.024(3) 0.007(3) 0.010(3) 0.019(3)
C22 0.038(3) 0.035(4) 0.026(3) 0.002(3) 0.010(3) 0.014(3)
C23 0.050(4) 0.039(4) 0.020(3) 0.009(3) 0.014(3) 0.012(3)
C24 0.047(4) 0.029(3) 0.030(4) 0.004(3) 0.011(3) 0.010(3)
C25 0.038(3) 0.028(3) 0.029(3) -0.001(3) 0.010(3) 0.015(3)
C26 0.043(4) 0.035(4) 0.026(3) 0.008(3) 0.015(3) 0.018(3)
C27 0.060(4) 0.037(4) 0.025(3) 0.008(3) 0.010(3) 0.013(3)
C28 0.072(5) 0.044(4) 0.028(4) 0.015(3) 0.014(3) 0.015(4)
C29 0.058(4) 0.029(4) 0.043(4) 0.012(3) 0.018(3) 0.015(3)
C30 0.029(3) 0.028(4) 0.035(4) 0.004(3) 0.008(3) 0.012(3)
C31 0.039(3) 0.036(4) 0.031(4) -0.004(3) 0.009(3) 0.021(3)
C32 0.034(3) 0.027(3) 0.041(4) 0.003(3) 0.000(3) 0.013(3)
C33 0.040(3) 0.037(4) 0.028(3) 0.007(3) 0.004(3) 0.020(3)
C34 0.048(4) 0.043(4) 0.026(3) 0.009(3) 0.006(3) 0.020(3)
C35 0.062(4) 0.036(4) 0.042(4) 0.015(3) 0.003(3) 0.029(3)
C36 0.041(4) 0.048(4) 0.034(4) 0.003(3) 0.006(3) 0.025(3)
C37 0.031(3) 0.028(3) 0.024(3) 0.005(2) 0.001(2) 0.014(3)
C38 0.036(3) 0.031(3) 0.024(3) 0.004(3) 0.000(2) 0.017(3)
C39 0.042(3) 0.040(4) 0.026(3) 0.011(3) 0.011(3) 0.018(3)
C40 0.052(4) 0.037(4) 0.035(4) 0.015(3) 0.009(3) 0.022(3)
C41 0.033(3) 0.037(4) 0.034(4) 0.004(3) 0.005(3) 0.019(3)
C42 0.032(3) 0.029(3) 0.024(3) 0.000(3) 0.007(2) 0.016(3)
C43 0.028(3) 0.027(3) 0.026(3) 0.002(3) 0.002(2) 0.008(3)
C44 0.032(3) 0.033(3) 0.024(3) 0.004(3) 0.006(2) 0.016(3)
C45 0.043(4) 0.033(4) 0.024(3) 0.004(3) 0.006(3) 0.016(3)
C46 0.048(4) 0.040(4) 0.024(3) 0.000(3) 0.007(3) 0.017(3)
C47 0.054(4) 0.033(4) 0.030(4) 0.011(3) 0.021(3) 0.013(3)
C48 0.041(4) 0.035(4) 0.032(4) 0.005(3) 0.012(3) 0.012(3)
C49 0.036(4) 0.045(4) 0.026(3) -0.005(3) -0.003(3) 0.023(3)
C50 0.031(3) 0.029(3) 0.025(3) 0.003(2) 0.003(2) 0.012(3)
C51 0.037(3) 0.039(4) 0.025(3) 0.005(3) 0.007(3) 0.015(3)
C52 0.027(3) 0.043(4) 0.034(4) 0.006(3) 0.008(3) 0.009(3)
N25 0.032(3) 0.081(4) 0.044(4) 0.007(3) 0.014(3) 0.025(3)
C54 0.033(3) 0.047(4) 0.033(4) 0.008(3) 0.008(3) 0.016(3)
C55 0.037(3) 0.032(3) 0.029(3) 0.006(3) 0.007(3) 0.013(3)
C56 0.042(4) 0.038(4) 0.026(3) 0.008(3) 0.007(3) 0.015(3)
C57 0.029(3) 0.034(3) 0.026(3) 0.001(3) 0.006(2) 0.011(3)
C58 0.053(4) 0.034(4) 0.021(3) 0.004(3) 0.002(3) 0.020(3)
C59 0.027(3) 0.024(3) 0.026(3) 0.001(2) -0.001(2) 0.006(2)
C60 0.030(3) 0.037(3) 0.021(3) 0.003(3) 0.007(2) 0.013(3)
C61 0.033(3) 0.027(3) 0.031(3) 0.003(3) 0.006(3) 0.013(3)
C62 0.057(4) 0.034(4) 0.026(4) 0.004(3) 0.016(3) 0.013(3)
C63 0.043(4) 0.040(4) 0.032(4) 0.012(3) 0.001(3) 0.017(3)
C64 0.033(3) 0.050(4) 0.030(4) 0.009(3) 0.004(3) 0.014(3)
C65 0.035(3) 0.041(4) 0.029(3) 0.007(3) 0.013(3) 0.011(3)
N26 0.032(3) 0.073(4) 0.046(4) 0.007(3) 0.005(3) 0.017(3)
C67 0.047(4) 0.040(4) 0.031(4) 0.008(3) 0.003(3) 0.029(3)
C68 0.032(3) 0.043(4) 0.025(3) 0.010(3) 0.009(2) 0.016(3)
C69 0.033(3) 0.029(3) 0.036(4) 0.005(3) 0.004(3) 0.008(3)
C70 0.037(3) 0.030(3) 0.027(3) -0.005(3) 0.006(3) 0.011(3)
C71 0.040(4) 0.028(3) 0.033(4) -0.004(3) 0.011(3) 0.006(3)
C72 0.045(4) 0.037(4) 0.029(3) 0.009(3) 0.007(3) 0.016(3)
C73 0.028(3) 0.051(4) 0.033(4) 0.004(3) 0.005(3) 0.017(3)
C74 0.038(3) 0.043(4) 0.030(4) 0.006(3) 0.008(3) 0.018(3)
N27 0.046(3) 0.073(4) 0.041(4) 0.005(3) -0.004(3) 0.029(3)
C76 0.049(4) 0.028(3) 0.024(3) -0.004(3) 0.005(3) 0.010(3)
C77 0.038(3) 0.031(3) 0.028(3) 0.007(3) 0.009(3) 0.015(3)
C78 0.030(3) 0.033(3) 0.032(3) 0.003(3) 0.007(3) 0.014(3)
C79 0.032(3) 0.029(3) 0.035(4) 0.000(3) 0.005(3) 0.012(3)
C80 0.045(4) 0.032(4) 0.029(3) 0.002(3) -0.001(3) 0.023(3)
C81 0.034(3) 0.048(4) 0.033(4) 0.006(3) 0.012(3) 0.014(3)
C82 0.025(3) 0.049(4) 0.033(4) 0.005(3) -0.001(3) 0.017(3)
N28 0.042(3) 0.072(4) 0.041(4) -0.004(3) -0.002(3) 0.027(3)
C84 0.043(4) 0.045(4) 0.023(3) 0.008(3) 0.003(3) 0.018(3)
O29 0.053(3) 0.046(3) 0.037(2) 0.017(2) 0.016(2) 0.021(2)
O30 0.063(3) 0.075(3) 0.059(3) 0.031(3) 0.012(2) 0.024(3)
O31 0.062(3) 0.049(3) 0.040(3) 0.006(2) 0.018(2) 0.016(2)
O32 0.114(5) 0.091(4) 0.106(5) 0.027(4) 0.055(4) 0.036(4)
O33 0.082(4) 0.052(3) 0.075(4) 0.006(3) 0.000(3) 0.015(3)
O34 0.073(3) 0.074(4) 0.058(3) 0.015(3) 0.006(3) 0.023(3)
O35 0.142(5) 0.094(4) 0.084(4) 0.043(3) 0.056(4) 0.075(4)
O36 0.061(3) 0.060(3) 0.065(3) 0.010(2) 0.003(2) 0.030(3)

loop_
_atom_type_symbol
_atom_type_description
_atom_type_scat_dispersion_real
_atom_type_scat_dispersion_imag
_atom_type_scat_source
C C 0.0033 0.0016 'International Tables Vol C Tables 4.2.6.8 and 6.1.1.4'
H H 0.0000 0.0000 'International Tables Vol C Tables 4.2.6.8 and 6.1.1.4'
N N 0.0061 0.0033 'International Tables Vol C Tables 4.2.6.8 and 6.1.1.4'
O O 0.0106 0.0060 'International Tables Vol C Tables 4.2.6.8 and 6.1.1.4'
Cu Cu 0.3201 1.2651 'International Tables Vol C Tables 4.2.6.8 and 6.1.1.4'

loop_
_geom_angle_atom_site_label_1
_geom_angle_atom_site_label_2
_geom_angle_atom_site_label_3
_geom_angle
_geom_angle_site_symmetry_1
_geom_angle_site_symmetry_3
_geom_angle_publ_flag
O1 Cu1 O7 174.58(16) . . ?
O1 Cu1 N1 92.01(15) . . ?
O7 Cu1 N1 89.97(15) . . ?
O1 Cu1 N7 89.51(15) . . ?
O7 Cu1 N7 89.31(15) . . ?
N1 Cu1 N7 171.04(17) . . ?
O1 Cu1 O25 88.84(14) . . ?
O7 Cu1 O25 85.97(15) . . ?
N1 Cu1 O25 94.51(15) . . ?
N7 Cu1 O25 94.34(15) . . ?
O22 Cu2 O13 172.80(16) 1_565 . ?
O22 Cu2 N12 90.78(16) 1_565 . ?
O13 Cu2 N12 86.74(16) . . ?
O22 Cu2 N6 92.67(16) 1_565 1_566 ?
O13 Cu2 N6 90.95(16) . 1_566 ?
N12 Cu2 N6 169.54(17) . 1_566 ?
O22 Cu2 O28 84.97(15) 1_565 . ?
O13 Cu2 O28 89.09(15) . . ?
N12 Cu2 O28 104.32(15) . . ?
N6 Cu2 O28 85.82(16) 1_566 . ?
O19 Cu3 O18 179.07(14) . 1_544 ?
O19 Cu3 N19 91.95(15) . . ?
O18 Cu3 N19 88.91(15) 1_544 . ?
O19 Cu3 N18 88.33(16) . . ?
O18 Cu3 N18 90.82(16) 1_544 . ?
N19 Cu3 N18 177.88(17) . . ?
O19 Cu3 O26 90.13(15) . . ?
O18 Cu3 O26 89.51(15) 1_544 . ?
N19 Cu3 O26 90.85(15) . . ?
N18 Cu3 O26 91.25(15) . . ?
O19 Cu3 O27 84.91(15) . . ?
O18 Cu3 O27 95.43(15) 1_544 . ?
N19 Cu3 O27 90.21(14) . . ?
N18 Cu3 O27 87.73(15) . . ?
O26 Cu3 O27 174.96(13) . . ?
O9 Cu4 O6 178.30(15) . 1_556 ?
O9 Cu4 N13 91.81(16) . . ?
O6 Cu4 N13 89.89(16) 1_556 . ?
O9 Cu4 N24 88.60(15) . 1_566 ?
O6 Cu4 N24 89.69(15) 1_556 1_566 ?
N13 Cu4 N24 176.90(18) . 1_566 ?
C49 O1 Cu1 124.3(4) . . ?
C56 O6 Cu4 128.5(3) . 1_554 ?
C58 O7 Cu1 119.5(3) . . ?
C62 O9 Cu4 119.5(4) . . ?
C76 O13 Cu2 118.2(3) . . ?
C80 O18 Cu3 122.3(3) . 1_566 ?
C67 O19 Cu3 127.6(3) . . ?
C71 O22 Cu2 121.6(4) . 1_545 ?
Cu1 O25 H25A 109.3 . . ?
Cu1 O25 H25B 109.2 . . ?
H25A O25 H25B 109.5 . . ?
Cu3 O26 H26' 109.2 . . ?
Cu3 O26 H26" 109.1 . . ?
H26' O26 H26" 109.5 . . ?
Cu3 O27 H27A 109.4 . . ?
Cu3 O27 H27B 109.3 . . ?
H27A O27 H27B 109.5 . . ?
Cu2 O28 H28A 109.3 . . ?
Cu2 O28 H28B 109.2 . . ?
H28A O28 H28B 109.5 . . ?
C2 N1 C3 116.5(4) . . ?
C2 N1 Cu1 122.5(3) . . ?
C3 N1 Cu1 120.9(3) . . ?
C6 N2 N3 107.2(4) . . ?
C7 N3 N2 107.8(4) . . ?
C6 N4 C7 105.2(4) . . ?
C6 N4 N5 129.7(4) . . ?
C7 N4 N5 124.6(5) . . ?
N4 N5 H5A 109.1 . . ?
N4 N5 H5B 109.4 . . ?
H5A N5 H5B 109.5 . . ?
C10 N6 C9 117.9(5) . . ?
C10 N6 Cu2 124.5(4) . 1_544 ?
C9 N6 Cu2 117.5(4) . 1_544 ?
C14 N7 C15 118.4(4) . . ?
C14 N7 Cu1 118.1(3) . . ?
C15 N7 Cu1 123.4(3) . . ?
C18 N8 N9 106.8(4) . . ?
C19 N9 N8 108.3(4) . . ?
C18 N10 C19 105.6(4) . . ?
C18 N10 N11 128.7(4) . . ?
C19 N10 N11 125.1(4) . . ?
N10 N11 H11A 108.9 . . ?
N10 N11 H11B 109.3 . . ?
H11A N11 H11B 109.5 . . ?
C21 N12 C22 117.7(5) . . ?
C21 N12 Cu2 120.7(4) . . ?
C22 N12 Cu2 121.5(4) . . ?
C27 N13 C26 117.6(5) . . ?
C27 N13 Cu4 123.4(4) . . ?
C26 N13 Cu4 119.0(3) . . ?
C30 N14 N15 108.0(4) . . ?
C31 N15 N14 107.6(4) . . ?
C30 N16 C31 105.5(4) . . ?
C30 N16 N17 125.1(4) . . ?
C31 N16 N17 129.3(4) . . ?
N16 N17 H17A 109.0 . . ?
N16 N17 H17B 109.3 . . ?
H17A N17 H17B 109.5 . . ?
C33 N18 C34 117.3(4) . . ?
C33 N18 Cu3 119.6(3) . . ?
C34 N18 Cu3 123.2(4) . . ?
C38 N19 C39 116.7(4) . . ?
C38 N19 Cu3 120.5(3) . . ?
C39 N19 Cu3 122.8(3) . . ?
C42 N20 N21 106.8(4) . . ?
C43 N21 N20 109.1(4) . . ?
C42 N22 C43 105.9(4) . . ?
C42 N22 N23 128.5(4) . . ?
C43 N22 N23 125.3(4) . . ?
N22 N23 H23A 109.0 . . ?
N22 N23 H23B 109.2 . . ?
H23A N23 H23B 109.5 . . ?
C46 N24 C45 118.3(5) . . ?
C46 N24 Cu4 121.2(4) . 1_544 ?
C45 N24 Cu4 120.5(3) . 1_544 ?
C5 C1 C2 118.2(5) . . ?
C5 C1 C6 123.7(5) . . ?
C2 C1 C6 118.1(4) . . ?
N1 C2 C1 123.8(5) . . ?
N1 C2 H2 118.1 . . ?
C1 C2 H2 118.1 . . ?
N1 C3 C4 123.2(5) . . ?
N1 C3 H3 118.4 . . ?
C4 C3 H3 118.4 . . ?
C3 C4 C5 119.8(5) . . ?
C3 C4 H4 120.1 . . ?
C5 C4 H4 120.1 . . ?
C4 C5 C1 118.3(5) . . ?
C4 C5 H5 120.8 . . ?
C1 C5 H5 120.8 . . ?
N2 C6 N4 110.5(5) . . ?
N2 C6 C1 124.0(5) . . ?
N4 C6 C1 125.2(5) . . ?
N3 C7 N4 109.3(5) . . ?
N3 C7 C8 122.8(5) . . ?
N4 C7 C8 127.9(5) . . ?
C9 C8 C12 117.5(5) . . ?
C9 C8 C7 124.1(5) . . ?
C12 C8 C7 118.4(5) . . ?
N6 C9 C8 123.8(5) . . ?
N6 C9 H9 118.1 . . ?
C8 C9 H9 118.1 . . ?
N6 C10 C11 121.3(6) . . ?
N6 C10 H10 119.3 . . ?
C11 C10 H10 119.3 . . ?
C12 C11 C10 120.7(6) . . ?
C12 C11 H11 119.6 . . ?
C10 C11 H11 119.6 . . ?
C11 C12 C8 118.6(6) . . ?
C11 C12 H12 120.7 . . ?
C8 C12 H12 120.7 . . ?
C14 C13 C17 117.9(5) . . ?
C14 C13 C18 117.7(4) . . ?
C17 C13 C18 124.4(4) . . ?
N7 C14 C13 123.6(5) . . ?
N7 C14 H14 118.2 . . ?
C13 C14 H14 118.2 . . ?
N7 C15 C16 121.7(5) . . ?
N7 C15 H15 119.2 . . ?
C16 C15 H15 119.2 . . ?
C15 C16 C17 119.4(5) . . ?
C15 C16 H16 120.3 . . ?
C17 C16 H16 120.3 . . ?
C16 C17 C13 119.0(5) . . ?
C16 C17 H17 120.5 . . ?
C13 C17 H17 120.5 . . ?
N8 C18 N10 110.5(5) . . ?
N8 C18 C13 123.4(5) . . ?
N10 C18 C13 126.0(5) . . ?
N9 C19 N10 108.8(5) . . ?
N9 C19 C20 122.4(5) . . ?
N10 C19 C20 128.8(5) . . ?
C21 C20 C24 117.5(5) . . ?
C21 C20 C19 123.5(5) . . ?
C24 C20 C19 118.9(5) . . ?
N12 C21 C20 123.8(5) . . ?
N12 C21 H21 118.1 . . ?
C20 C21 H21 118.1 . . ?
N12 C22 C23 121.9(5) . . ?
N12 C22 H22 119.1 . . ?
C23 C22 H22 119.1 . . ?
C24 C23 C22 120.8(5) . . ?
C24 C23 H23 119.6 . . ?
C22 C23 H23 119.6 . . ?
C23 C24 C20 118.3(5) . . ?
C23 C24 H24 120.9 . . ?
C20 C24 H24 120.9 . . ?
C26 C25 C29 116.4(5) . . ?
C26 C25 C30 124.1(5) . . ?
C29 C25 C30 119.3(5) . . ?
N13 C26 C25 123.7(5) . . ?
N13 C26 H26A 118.2 . . ?
C25 C26 H26A 118.2 . . ?
N13 C27 C28 122.9(6) . . ?
N13 C27 H27 118.5 . . ?
C28 C27 H27 118.5 . . ?
C27 C28 C29 119.2(5) . . ?
C27 C28 H28 120.4 . . ?
C29 C28 H28 120.4 . . ?
C28 C29 C25 120.3(6) . . ?
C28 C29 H29 119.9 . . ?
C25 C29 H29 119.9 . . ?
N14 C30 N16 109.7(5) . . ?
N14 C30 C25 121.7(5) . . ?
N16 C30 C25 128.5(5) . . ?
N15 C31 N16 109.2(5) . . ?
N15 C31 C32 124.9(5) . . ?
N16 C31 C32 125.4(5) . . ?
C36 C32 C33 117.8(5) . . ?
C36 C32 C31 124.3(5) . . ?
C33 C32 C31 117.9(5) . . ?
N18 C33 C32 123.9(5) . . ?
N18 C33 H33 118.0 . . ?
C32 C33 H33 118.0 . . ?
N18 C34 C35 122.6(5) . . ?
N18 C34 H34 118.7 . . ?
C35 C34 H34 118.7 . . ?
C34 C35 C36 120.1(5) . . ?
C34 C35 H35 120.0 . . ?
C36 C35 H35 120.0 . . ?
C35 C36 C32 118.4(5) . . ?
C35 C36 H36 120.8 . . ?
C32 C36 H36 120.8 . . ?
C41 C37 C38 118.0(5) . . ?
C41 C37 C42 124.5(4) . . ?
C38 C37 C42 117.4(4) . . ?
N19 C38 C37 124.0(5) . . ?
N19 C38 H38 118.0 . . ?
C37 C38 H38 118.0 . . ?
N19 C39 C40 123.3(5) . . ?
N19 C39 H39 118.3 . . ?
C40 C39 H39 118.3 . . ?
C41 C40 C39 119.4(5) . . ?
C41 C40 H40 120.3 . . ?
C39 C40 H40 120.3 . . ?
C40 C41 C37 118.6(5) . . ?
C40 C41 H41 120.7 . . ?
C37 C41 H41 120.7 . . ?
N20 C42 N22 109.7(4) . . ?
N20 C42 C37 123.6(5) . . ?
N22 C42 C37 126.5(5) . . ?
N21 C43 N22 108.5(5) . . ?
N21 C43 C44 122.6(5) . . ?
N22 C43 C44 128.8(5) . . ?
C45 C44 C48 117.7(5) . . ?
C45 C44 C43 124.0(5) . . ?
C48 C44 C43 118.1(5) . . ?
N24 C45 C44 123.1(5) . . ?
N24 C45 H45 118.4 . . ?
C44 C45 H45 118.4 . . ?
N24 C46 C47 121.2(5) . . ?
N24 C46 H46 119.4 . . ?
C47 C46 H46 119.4 . . ?
C48 C47 C46 120.4(5) . . ?
C48 C47 H47 119.8 . . ?
C46 C47 H47 119.8 . . ?
C47 C48 C44 119.2(5) . . ?
C47 C48 H48 120.4 . . ?
C44 C48 H48 120.4 . . ?
O2 C49 O1 125.9(5) . . ?
O2 C49 C50 119.0(5) . . ?
O1 C49 C50 115.2(5) . . ?
C51 C50 C57 120.5(5) . . ?
C51 C50 C49 119.8(5) . . ?
C57 C50 C49 119.5(5) . . ?
C52 C51 C50 117.6(5) . . ?
C52 C51 H51 121.2 . . ?
C50 C51 H51 121.2 . . ?
C54 C52 C51 123.1(5) . . ?
C54 C52 N25 117.8(5) . . ?
C51 C52 N25 119.0(5) . . ?
O3 N25 O4 123.0(5) . . ?
O3 N25 C52 119.5(5) . . ?
O4 N25 C52 117.6(5) . . ?
C52 C54 C55 119.4(5) . . ?
C52 C54 H54 120.3 . . ?
C55 C54 H54 120.3 . . ?
C54 C55 C57 118.5(5) . . ?
C54 C55 C56 119.7(5) . . ?
C57 C55 C56 121.8(5) . . ?
O6 C56 O5 125.8(5) . . ?
O6 C56 C55 117.8(5) . . ?
O5 C56 C55 116.4(5) . . ?
C50 C57 C55 120.6(5) . . ?
C50 C57 H57 119.7 . . ?
C55 C57 H57 119.7 . . ?
O8 C58 O7 125.7(5) . . ?
O8 C58 C59 118.0(5) . . ?
O7 C58 C59 116.2(5) . . ?
C65 C59 C60 120.4(5) . . ?
C65 C59 C58 116.3(5) . . ?
C60 C59 C58 123.3(5) . . ?
C61 C60 C59 120.5(5) . . ?
C61 C60 H60 119.7 . . ?
C59 C60 H60 119.7 . . ?
C63 C61 C60 119.3(5) . . ?
C63 C61 C62 117.0(5) . . ?
C60 C61 C62 123.6(5) . . ?
O10 C62 O9 126.8(5) . . ?
O10 C62 C61 118.7(5) . . ?
O9 C62 C61 114.5(5) . . ?
C64 C63 C61 119.2(5) . . ?
C64 C63 H63 120.4 . . ?
C61 C63 H63 120.4 . . ?
C65 C64 C63 122.2(5) . . ?
C65 C64 N26 118.6(5) . . ?
C63 C64 N26 119.1(5) . . ?
C64 C65 C59 118.3(5) . . ?
C64 C65 H65 120.9 . . ?
C59 C65 H65 120.9 . . ?
O12 N26 O11 123.2(5) . . ?
O12 N26 C64 118.2(5) . . ?
O11 N26 C64 118.6(5) . . ?
O20 C67 O19 126.0(5) . . ?
O20 C67 C68 119.0(5) . . ?
O19 C67 C68 115.0(5) . . ?
C74 C68 C69 119.7(5) . . ?
C74 C68 C67 117.9(5) . . ?
C69 C68 C67 122.4(5) . . ?
C70 C69 C68 121.9(5) . . ?
C70 C69 H69 119.0 . . ?
C68 C69 H69 119.0 . . ?
C69 C70 C72 119.1(5) . . ?
C69 C70 C71 120.7(5) . . ?
C72 C70 C71 120.1(5) . . ?
O21 C71 O22 126.0(5) . . ?
O21 C71 C70 116.7(5) . . ?
O22 C71 C70 117.3(5) . . ?
C73 C72 C70 118.3(5) . . ?
C73 C72 H72 120.9 . . ?
C70 C72 H72 120.9 . . ?
C74 C73 C72 122.5(5) . . ?
C74 C73 N27 117.2(5) . . ?
C72 C73 N27 120.3(5) . . ?
C68 C74 C73 118.4(5) . . ?
C68 C74 H74 120.8 . . ?
C73 C74 H74 120.8 . . ?
O23 N27 O24 122.4(5) . . ?
O23 N27 C73 118.7(5) . . ?
O24 N27 C73 118.8(5) . . ?
O14 C76 O13 123.8(5) . . ?
O14 C76 C77 118.7(5) . . ?
O13 C76 C77 117.5(5) . . ?
C84 C77 C78 119.0(5) . . ?
C84 C77 C76 118.0(5) . . ?
C78 C77 C76 122.9(5) . . ?
C79 C78 C77 120.7(5) . . ?
C79 C78 H78 119.6 . . ?
C77 C78 H78 119.6 . . ?
C81 C79 C78 120.3(5) . . ?
C81 C79 C80 116.6(5) . . ?
C78 C79 C80 123.1(5) . . ?
O17 C80 O18 127.1(5) . . ?
O17 C80 C79 117.5(5) . . ?
O18 C80 C79 115.2(5) . . ?
C79 C81 C82 118.7(5) . . ?
C79 C81 H81 120.6 . . ?
C82 C81 H81 120.6 . . ?
C81 C82 C84 122.2(5) . . ?
C81 C82 N28 119.2(5) . . ?
C84 C82 N28 118.6(5) . . ?
O16 N28 O15 122.6(5) . . ?
O16 N28 C82 119.6(5) . . ?
O15 N28 C82 117.8(5) . . ?
C77 C84 C82 118.9(5) . . ?
C77 C84 H84 120.6 . . ?
C82 C84 H84 120.6 . . ?
H29A O29 H29B 117.1 . . ?
H30A O30 H30B 117.1 . . ?
H34A O34 H34B 115.8 . . ?
H35A O35 H35B 117.0 . . ?
H36A O36 H36B 117.3 . . ?

loop_
_geom_bond_atom_site_label_1
_geom_bond_atom_site_label_2
_geom_bond_distance
_geom_bond_site_symmetry_2
_geom_bond_publ_flag
Cu1 O1 1.959(3) . ?
Cu1 O7 1.961(4) . ?
Cu1 N1 2.051(4) . ?
Cu1 N7 2.056(4) . ?
Cu1 O25 2.254(3) . ?
Cu2 O22 1.960(3) 1_565 ?
Cu2 O13 1.965(3) . ?
Cu2 N12 2.034(4) . ?
Cu2 N6 2.038(4) 1_566 ?
Cu2 O28 2.284(4) . ?
Cu3 O19 1.957(4) . ?
Cu3 O18 1.978(4) 1_544 ?
Cu3 N19 2.048(4) . ?
Cu3 N18 2.066(4) . ?
Cu3 O26 2.361(4) . ?
Cu3 O27 2.415(4) . ?
Cu4 O9 1.953(3) . ?
Cu4 O6 1.971(3) 1_556 ?
Cu4 N13 2.013(4) . ?
Cu4 N24 2.020(4) 1_566 ?
O1 C49 1.281(6) . ?
O2 C49 1.234(6) . ?
O3 N25 1.200(6) . ?
O4 N25 1.226(6) . ?
O5 C56 1.260(6) . ?
O6 C56 1.250(6) . ?
O6 Cu4 1.971(3) 1_554 ?
O7 C58 1.274(6) . ?
O8 C58 1.218(6) . ?
O9 C62 1.265(6) . ?
O10 C62 1.225(6) . ?
O11 N26 1.223(6) . ?
O12 N26 1.208(6) . ?
O13 C76 1.271(6) . ?
O14 C76 1.239(6) . ?
O15 N28 1.214(6) . ?
O16 N28 1.213(6) . ?
O17 C80 1.233(6) . ?
O18 C80 1.276(6) . ?
O18 Cu3 1.978(4) 1_566 ?
O19 C67 1.276(6) . ?
O20 C67 1.241(6) . ?
O21 C71 1.251(6) . ?
O22 C71 1.257(6) . ?
O22 Cu2 1.960(3) 1_545 ?
O23 N27 1.195(6) . ?
O24 N27 1.216(6) . ?
O25 H25A 0.9600 . ?
O25 H25B 0.9600 . ?
O26 H26' 0.9600 . ?
O26 H26" 0.9600 . ?
O27 H27A 0.9600 . ?
O27 H27B 0.9600 . ?
O28 H28A 0.9600 . ?
O28 H28B 0.9600 . ?
N1 C2 1.331(6) . ?
N1 C3 1.343(6) . ?
N2 C6 1.302(6) . ?
N2 N3 1.382(6) . ?
N3 C7 1.307(6) . ?
N4 C6 1.356(6) . ?
N4 C7 1.374(6) . ?
N4 N5 1.385(5) . ?
N5 H5A 0.8900 . ?
N5 H5B 0.8900 . ?
N6 C10 1.340(6) . ?
N6 C9 1.346(6) . ?
N6 Cu2 2.038(4) 1_544 ?
N7 C14 1.333(6) . ?
N7 C15 1.344(6) . ?
N8 C18 1.306(6) . ?
N8 N9 1.381(6) . ?
N9 C19 1.316(6) . ?
N10 C18 1.360(6) . ?
N10 C19 1.368(6) . ?
N10 N11 1.392(5) . ?
N11 H11A 0.8900 . ?
N11 H11B 0.8900 . ?
N12 C21 1.335(6) . ?
N12 C22 1.337(6) . ?
N13 C27 1.337(6) . ?
N13 C26 1.347(6) . ?
N14 C30 1.304(6) . ?
N14 N15 1.380(6) . ?
N15 C31 1.310(6) . ?
N16 C30 1.361(6) . ?
N16 C31 1.376(6) . ?
N16 N17 1.396(5) . ?
N17 H17A 0.8900 . ?
N17 H17B 0.8900 . ?
N18 C33 1.335(6) . ?
N18 C34 1.341(6) . ?
N19 C38 1.329(6) . ?
N19 C39 1.341(6) . ?
N20 C42 1.314(6) . ?
N20 N21 1.372(6) . ?
N21 C43 1.305(6) . ?
N22 C42 1.363(6) . ?
N22 C43 1.367(6) . ?
N22 N23 1.402(5) . ?
N23 H23A 0.8900 . ?
N23 H23B 0.8900 . ?
N24 C46 1.343(6) . ?
N24 C45 1.346(6) . ?
N24 Cu4 2.020(4) 1_544 ?
C1 C5 1.378(6) . ?
C1 C2 1.382(6) . ?
C1 C6 1.477(7) . ?
C2 H2 0.9300 . ?
C3 C4 1.359(7) . ?
C3 H3 0.9300 . ?
C4 C5 1.370(7) . ?
C4 H4 0.9300 . ?
C5 H5 0.9300 . ?
C7 C8 1.462(7) . ?
C8 C9 1.369(7) . ?
C8 C12 1.396(7) . ?
C9 H9 0.9300 . ?
C10 C11 1.371(7) . ?
C10 H10 0.9300 . ?
C11 C12 1.367(8) . ?
C11 H11 0.9300 . ?
C12 H12 0.9300 . ?
C13 C14 1.375(6) . ?
C13 C17 1.388(6) . ?
C13 C18 1.459(7) . ?
C14 H14 0.9300 . ?
C15 C16 1.378(7) . ?
C15 H15 0.9300 . ?
C16 C17 1.381(7) . ?
C16 H16 0.9300 . ?
C17 H17 0.9300 . ?
C19 C20 1.466(7) . ?
C20 C21 1.375(7) . ?
C20 C24 1.404(7) . ?
C21 H21 0.9300 . ?
C22 C23 1.369(7) . ?
C22 H22 0.9300 . ?
C23 C24 1.354(7) . ?
C23 H23 0.9300 . ?
C24 H24 0.9300 . ?
C25 C26 1.386(7) . ?
C25 C29 1.396(7) . ?
C25 C30 1.463(7) . ?
C26 H26A 0.9300 . ?
C27 C28 1.362(7) . ?
C27 H27 0.9300 . ?
C28 C29 1.367(8) . ?
C28 H28 0.9300 . ?
C29 H29 0.9300 . ?
C31 C32 1.451(7) . ?
C32 C36 1.386(7) . ?
C32 C33 1.389(7) . ?
C33 H33 0.9300 . ?
C34 C35 1.370(7) . ?
C34 H34 0.9300 . ?
C35 C36 1.378(7) . ?
C35 H35 0.9300 . ?
C36 H36 0.9300 . ?
C37 C41 1.381(6) . ?
C37 C38 1.393(6) . ?
C37 C42 1.462(7) . ?
C38 H38 0.9300 . ?
C39 C40 1.375(7) . ?
C39 H39 0.9300 . ?
C40 C41 1.374(7) . ?
C40 H40 0.9300 . ?
C41 H41 0.9300 . ?
C43 C44 1.469(7) . ?
C44 C45 1.373(7) . ?
C44 C48 1.396(7) . ?
C45 H45 0.9300 . ?
C46 C47 1.379(7) . ?
C46 H46 0.9300 . ?
C47 C48 1.353(7) . ?
C47 H47 0.9300 . ?
C48 H48 0.9300 . ?
C49 C50 1.511(7) . ?
C50 C51 1.380(7) . ?
C50 C57 1.390(7) . ?
C51 C52 1.376(7) . ?
C51 H51 0.9300 . ?
C52 C54 1.372(7) . ?
C52 N25 1.479(6) . ?
C54 C55 1.383(7) . ?
C54 H54 0.9300 . ?
C55 C57 1.399(7) . ?
C55 C56 1.497(7) . ?
C57 H57 0.9300 . ?
C58 C59 1.514(7) . ?
C59 C65 1.382(7) . ?
C59 C60 1.390(6) . ?
C60 C61 1.387(7) . ?
C60 H60 0.9300 . ?
C61 C63 1.384(7) . ?
C61 C62 1.525(7) . ?
C63 C64 1.382(7) . ?
C63 H63 0.9300 . ?
C64 C65 1.378(7) . ?
C64 N26 1.467(7) . ?
C65 H65 0.9300 . ?
C67 C68 1.503(7) . ?
C68 C74 1.372(7) . ?
C68 C69 1.382(6) . ?
C69 C70 1.374(7) . ?
C69 H69 0.9300 . ?
C70 C72 1.390(7) . ?
C70 C71 1.519(7) . ?
C72 C73 1.386(7) . ?
C72 H72 0.9300 . ?
C73 C74 1.384(7) . ?
C73 N27 1.474(7) . ?
C74 H74 0.9300 . ?
C76 C77 1.488(7) . ?
C77 C84 1.387(7) . ?
C77 C78 1.400(7) . ?
C78 C79 1.393(7) . ?
C78 H78 0.9300 . ?
C79 C81 1.368(7) . ?
C79 C80 1.519(7) . ?
C81 C82 1.385(7) . ?
C81 H81 0.9300 . ?
C82 C84 1.392(7) . ?
C82 N28 1.464(7) . ?
C84 H84 0.9300 . ?
O29 H29A 0.8500 . ?
O29 H29B 0.8501 . ?
O30 H30A 0.8506 . ?
O30 H30B 0.8502 . ?
O34 H34A 0.8564 . ?
O34 H34B 0.8545 . ?
O35 H35A 0.8502 . ?
O35 H35B 0.8510 . ?
O36 H36A 0.8532 . ?
O36 H36B 0.8511 . ?

loop_
_geom_torsion_atom_site_label_1
_geom_torsion_atom_site_label_2
_geom_torsion_atom_site_label_3
_geom_torsion_atom_site_label_4
_geom_torsion
_geom_torsion_site_symmetry_1
_geom_torsion_site_symmetry_2
_geom_torsion_site_symmetry_3
_geom_torsion_site_symmetry_4
_geom_torsion_publ_flag
N1 Cu1 O1 C49 -83.6(4) . . . . ?
N7 Cu1 O1 C49 87.5(4) . . . . ?
O25 Cu1 O1 C49 -178.1(4) . . . . ?
N1 Cu1 O7 C58 57.8(4) . . . . ?
N7 Cu1 O7 C58 -113.2(4) . . . . ?
O25 Cu1 O7 C58 152.4(4) . . . . ?
N13 Cu4 O9 C62 -82.4(4) . . . . ?
N24 Cu4 O9 C62 94.5(4) 1_566 . . . ?
N12 Cu2 O13 C76 -91.6(4) . . . . ?
N6 Cu2 O13 C76 78.2(4) 1_566 . . . ?
O28 Cu2 O13 C76 164.0(4) . . . . ?
N19 Cu3 O19 C67 54.1(4) . . . . ?
N18 Cu3 O19 C67 -128.0(4) . . . . ?
O26 Cu3 O19 C67 -36.8(4) . . . . ?
O27 Cu3 O19 C67 144.1(4) . . . . ?
O1 Cu1 N1 C2 37.8(4) . . . . ?
O7 Cu1 N1 C2 -147.3(4) . . . . ?
O25 Cu1 N1 C2 126.8(4) . . . . ?
O1 Cu1 N1 C3 -140.5(4) . . . . ?
O7 Cu1 N1 C3 34.4(4) . . . . ?
O25 Cu1 N1 C3 -51.5(4) . . . . ?
C6 N2 N3 C7 1.7(6) . . . . ?
O1 Cu1 N7 C14 142.4(4) . . . . ?
O7 Cu1 N7 C14 -32.4(4) . . . . ?
O25 Cu1 N7 C14 53.6(4) . . . . ?
O1 Cu1 N7 C15 -33.1(4) . . . . ?
O7 Cu1 N7 C15 152.2(4) . . . . ?
O25 Cu1 N7 C15 -121.9(4) . . . . ?
C18 N8 N9 C19 -0.5(6) . . . . ?
O22 Cu2 N12 C21 -35.6(4) 1_565 . . . ?
O13 Cu2 N12 C21 151.1(4) . . . . ?
N6 Cu2 N12 C21 73.7(10) 1_566 . . . ?
O28 Cu2 N12 C21 -120.6(4) . . . . ?
O22 Cu2 N12 C22 139.9(4) 1_565 . . . ?
O13 Cu2 N12 C22 -33.4(4) . . . . ?
N6 Cu2 N12 C22 -110.8(9) 1_566 . . . ?
O28 Cu2 N12 C22 54.8(4) . . . . ?
O9 Cu4 N13 C27 151.5(4) . . . . ?
O6 Cu4 N13 C27 -28.3(4) 1_556 . . . ?
O9 Cu4 N13 C26 -29.7(4) . . . . ?
O6 Cu4 N13 C26 150.4(4) 1_556 . . . ?
C30 N14 N15 C31 -1.9(6) . . . . ?
O19 Cu3 N18 C33 -30.1(4) . . . . ?
O18 Cu3 N18 C33 150.3(4) 1_544 . . . ?
O26 Cu3 N18 C33 -120.2(4) . . . . ?
O27 Cu3 N18 C33 54.9(4) . . . . ?
O19 Cu3 N18 C34 151.1(4) . . . . ?
O18 Cu3 N18 C34 -28.5(4) 1_544 . . . ?
O26 Cu3 N18 C34 61.1(4) . . . . ?
O27 Cu3 N18 C34 -123.9(4) . . . . ?
O19 Cu3 N19 C38 -149.5(4) . . . . ?
O18 Cu3 N19 C38 30.2(4) 1_544 . . . ?
O26 Cu3 N19 C38 -59.3(4) . . . . ?
O27 Cu3 N19 C38 125.6(4) . . . . ?
O19 Cu3 N19 C39 30.1(4) . . . . ?
O18 Cu3 N19 C39 -150.3(4) 1_544 . . . ?
O26 Cu3 N19 C39 120.3(4) . . . . ?
O27 Cu3 N19 C39 -54.8(4) . . . . ?
C42 N20 N21 C43 0.4(6) . . . . ?
C3 N1 C2 C1 1.3(8) . . . . ?
Cu1 N1 C2 C1 -177.1(4) . . . . ?
C5 C1 C2 N1 -2.6(8) . . . . ?
C6 C1 C2 N1 176.2(5) . . . . ?
C2 N1 C3 C4 0.1(8) . . . . ?
Cu1 N1 C3 C4 178.5(4) . . . . ?
N1 C3 C4 C5 -0.1(9) . . . . ?
C3 C4 C5 C1 -1.2(9) . . . . ?
C2 C1 C5 C4 2.5(8) . . . . ?
C6 C1 C5 C4 -176.2(5) . . . . ?
N3 N2 C6 N4 -1.4(6) . . . . ?
N3 N2 C6 C1 -176.0(5) . . . . ?
C7 N4 C6 N2 0.6(6) . . . . ?
N5 N4 C6 N2 -170.7(5) . . . . ?
C7 N4 C6 C1 175.1(5) . . . . ?
N5 N4 C6 C1 3.9(9) . . . . ?
C5 C1 C6 N2 -143.2(6) . . . . ?
C2 C1 C6 N2 38.0(8) . . . . ?
C5 C1 C6 N4 42.9(8) . . . . ?
C2 C1 C6 N4 -135.8(5) . . . . ?
N2 N3 C7 N4 -1.3(6) . . . . ?
N2 N3 C7 C8 176.6(5) . . . . ?
C6 N4 C7 N3 0.5(6) . . . . ?
N5 N4 C7 N3 172.3(5) . . . . ?
C6 N4 C7 C8 -177.3(5) . . . . ?
N5 N4 C7 C8 -5.4(8) . . . . ?
N3 C7 C8 C9 -179.5(5) . . . . ?
N4 C7 C8 C9 -2.0(9) . . . . ?
N3 C7 C8 C12 -2.6(8) . . . . ?
N4 C7 C8 C12 174.9(5) . . . . ?
C10 N6 C9 C8 1.3(8) . . . . ?
Cu2 N6 C9 C8 -179.6(4) 1_544 . . . ?
C12 C8 C9 N6 -3.3(8) . . . . ?
C7 C8 C9 N6 173.6(5) . . . . ?
C9 N6 C10 C11 0.9(8) . . . . ?
Cu2 N6 C10 C11 -178.1(4) 1_544 . . . ?
N6 C10 C11 C12 -0.8(10) . . . . ?
C10 C11 C12 C8 -1.3(9) . . . . ?
C9 C8 C12 C11 3.2(8) . . . . ?
C7 C8 C12 C11 -173.9(5) . . . . ?
C15 N7 C14 C13 2.8(8) . . . . ?
Cu1 N7 C14 C13 -172.9(4) . . . . ?
C17 C13 C14 N7 -2.4(8) . . . . ?
C18 C13 C14 N7 -178.9(5) . . . . ?
C14 N7 C15 C16 -1.6(8) . . . . ?
Cu1 N7 C15 C16 173.9(4) . . . . ?
N7 C15 C16 C17 0.2(9) . . . . ?
C15 C16 C17 C13 0.2(9) . . . . ?
C14 C13 C17 C16 0.8(8) . . . . ?
C18 C13 C17 C16 177.1(5) . . . . ?
N9 N8 C18 N10 -1.1(6) . . . . ?
N9 N8 C18 C13 175.3(4) . . . . ?
C19 N10 C18 N8 2.2(6) . . . . ?
N11 N10 C18 N8 173.1(5) . . . . ?
C19 N10 C18 C13 -174.1(5) . . . . ?
N11 N10 C18 C13 -3.2(8) . . . . ?
C14 C13 C18 N8 -43.3(7) . . . . ?
C17 C13 C18 N8 140.4(6) . . . . ?
C14 C13 C18 N10 132.6(5) . . . . ?
C17 C13 C18 N10 -43.7(8) . . . . ?
N8 N9 C19 N10 1.9(6) . . . . ?
N8 N9 C19 C20 -176.0(4) . . . . ?
C18 N10 C19 N9 -2.5(6) . . . . ?
N11 N10 C19 N9 -173.8(4) . . . . ?
C18 N10 C19 C20 175.3(5) . . . . ?
N11 N10 C19 C20 3.9(8) . . . . ?
N9 C19 C20 C21 177.0(5) . . . . ?
N10 C19 C20 C21 -0.4(8) . . . . ?
N9 C19 C20 C24 0.7(8) . . . . ?
N10 C19 C20 C24 -176.8(5) . . . . ?
C22 N12 C21 C20 -1.6(7) . . . . ?
Cu2 N12 C21 C20 174.0(4) . . . . ?
C24 C20 C21 N12 1.9(8) . . . . ?
C19 C20 C21 N12 -174.5(5) . . . . ?
C21 N12 C22 C23 1.0(7) . . . . ?
Cu2 N12 C22 C23 -174.6(4) . . . . ?
N12 C22 C23 C24 -0.7(8) . . . . ?
C22 C23 C24 C20 0.9(8) . . . . ?
C21 C20 C24 C23 -1.5(8) . . . . ?
C19 C20 C24 C23 175.1(5) . . . . ?
C27 N13 C26 C25 0.3(8) . . . . ?
Cu4 N13 C26 C25 -178.6(4) . . . . ?
C29 C25 C26 N13 -0.5(8) . . . . ?
C30 C25 C26 N13 -174.9(5) . . . . ?
C26 N13 C27 C28 0.7(8) . . . . ?
Cu4 N13 C27 C28 179.4(4) . . . . ?
N13 C27 C28 C29 -1.4(9) . . . . ?
C27 C28 C29 C25 1.1(9) . . . . ?
C26 C25 C29 C28 -0.2(8) . . . . ?
C30 C25 C29 C28 174.5(5) . . . . ?
N15 N14 C30 N16 2.4(6) . . . . ?
N15 N14 C30 C25 -174.5(5) . . . . ?
C31 N16 C30 N14 -1.9(6) . . . . ?
N17 N16 C30 N14 -178.2(4) . . . . ?
C31 N16 C30 C25 174.7(5) . . . . ?
N17 N16 C30 C25 -1.5(8) . . . . ?
C26 C25 C30 N14 170.2(5) . . . . ?
C29 C25 C30 N14 -4.1(8) . . . . ?
C26 C25 C30 N16 -6.1(9) . . . . ?
C29 C25 C30 N16 179.6(5) . . . . ?
N14 N15 C31 N16 0.7(6) . . . . ?
N14 N15 C31 C32 172.9(5) . . . . ?
C30 N16 C31 N15 0.7(6) . . . . ?
N17 N16 C31 N15 176.7(5) . . . . ?
C30 N16 C31 C32 -171.4(5) . . . . ?
N17 N16 C31 C32 4.6(8) . . . . ?
N15 C31 C32 C36 142.5(6) . . . . ?
N16 C31 C32 C36 -46.6(8) . . . . ?
N15 C31 C32 C33 -36.4(8) . . . . ?
N16 C31 C32 C33 134.4(5) . . . . ?
C34 N18 C33 C32 0.0(8) . . . . ?
Cu3 N18 C33 C32 -178.8(4) . . . . ?
C36 C32 C33 N18 1.6(8) . . . . ?
C31 C32 C33 N18 -179.4(5) . . . . ?
C33 N18 C34 C35 -1.2(8) . . . . ?
Cu3 N18 C34 C35 177.6(4) . . . . ?
N18 C34 C35 C36 0.6(9) . . . . ?
C34 C35 C36 C32 1.1(9) . . . . ?
C33 C32 C36 C35 -2.1(8) . . . . ?
C31 C32 C36 C35 179.0(6) . . . . ?
C39 N19 C38 C37 -1.1(8) . . . . ?
Cu3 N19 C38 C37 178.5(4) . . . . ?
C41 C37 C38 N19 1.5(8) . . . . ?
C42 C37 C38 N19 179.2(5) . . . . ?
C38 N19 C39 C40 0.7(8) . . . . ?
Cu3 N19 C39 C40 -178.9(4) . . . . ?
N19 C39 C40 C41 -0.6(9) . . . . ?
C39 C40 C41 C37 0.9(8) . . . . ?
C38 C37 C41 C40 -1.3(8) . . . . ?
C42 C37 C41 C40 -178.8(5) . . . . ?
N21 N20 C42 N22 0.6(6) . . . . ?
N21 N20 C42 C37 -174.9(4) . . . . ?
C43 N22 C42 N20 -1.3(6) . . . . ?
N23 N22 C42 N20 -176.0(4) . . . . ?
C43 N22 C42 C37 174.0(5) . . . . ?
N23 N22 C42 C37 -0.7(8) . . . . ?
C41 C37 C42 N20 -144.8(6) . . . . ?
C38 C37 C42 N20 37.6(8) . . . . ?
C41 C37 C42 N22 40.5(8) . . . . ?
C38 C37 C42 N22 -137.1(5) . . . . ?
N20 N21 C43 N22 -1.2(6) . . . . ?
N20 N21 C43 C44 174.2(4) . . . . ?
C42 N22 C43 N21 1.6(6) . . . . ?
N23 N22 C43 N21 176.4(4) . . . . ?
C42 N22 C43 C44 -173.5(5) . . . . ?
N23 N22 C43 C44 1.3(8) . . . . ?
N21 C43 C44 C45 -171.4(5) . . . . ?
N22 C43 C44 C45 3.1(8) . . . . ?
N21 C43 C44 C48 3.7(7) . . . . ?
N22 C43 C44 C48 178.2(5) . . . . ?
C46 N24 C45 C44 1.4(7) . . . . ?
Cu4 N24 C45 C44 -177.4(4) 1_544 . . . ?
C48 C44 C45 N24 -2.2(7) . . . . ?
C43 C44 C45 N24 172.9(5) . . . . ?
C45 N24 C46 C47 0.4(7) . . . . ?
Cu4 N24 C46 C47 179.2(4) 1_544 . . . ?
N24 C46 C47 C48 -1.3(8) . . . . ?
C46 C47 C48 C44 0.3(8) . . . . ?
C45 C44 C48 C47 1.3(7) . . . . ?
C43 C44 C48 C47 -174.1(5) . . . . ?
Cu1 O1 C49 O2 6.5(8) . . . . ?
Cu1 O1 C49 C50 -174.0(3) . . . . ?
O2 C49 C50 C51 -141.5(5) . . . . ?
O1 C49 C50 C51 39.0(7) . . . . ?
O2 C49 C50 C57 33.7(8) . . . . ?
O1 C49 C50 C57 -145.9(5) . . . . ?
C57 C50 C51 C52 -1.1(8) . . . . ?
C49 C50 C51 C52 174.0(5) . . . . ?
C50 C51 C52 C54 3.1(8) . . . . ?
C50 C51 C52 N25 -174.9(5) . . . . ?
C54 C52 N25 O3 162.6(6) . . . . ?
C51 C52 N25 O3 -19.3(9) . . . . ?
C54 C52 N25 O4 -17.3(8) . . . . ?
C51 C52 N25 O4 160.8(6) . . . . ?
C51 C52 C54 C55 -1.5(9) . . . . ?
N25 C52 C54 C55 176.6(5) . . . . ?
C52 C54 C55 C57 -2.2(8) . . . . ?
C52 C54 C55 C56 179.9(5) . . . . ?
Cu4 O6 C56 O5 -3.5(9) 1_554 . . . ?
Cu4 O6 C56 C55 175.6(3) 1_554 . . . ?
C54 C55 C56 O6 177.4(5) . . . . ?
C57 C55 C56 O6 -0.5(8) . . . . ?
C54 C55 C56 O5 -3.5(8) . . . . ?
C57 C55 C56 O5 178.7(5) . . . . ?
C51 C50 C57 C55 -2.5(8) . . . . ?
C49 C50 C57 C55 -177.6(5) . . . . ?
C54 C55 C57 C50 4.1(8) . . . . ?
C56 C55 C57 C50 -178.0(5) . . . . ?
Cu1 O7 C58 O8 12.0(8) . . . . ?
Cu1 O7 C58 C59 -164.2(3) . . . . ?
O8 C58 C59 C65 -21.3(8) . . . . ?
O7 C58 C59 C65 155.2(5) . . . . ?
O8 C58 C59 C60 158.6(5) . . . . ?
O7 C58 C59 C60 -24.9(8) . . . . ?
C65 C59 C60 C61 0.3(8) . . . . ?
C58 C59 C60 C61 -179.5(5) . . . . ?
C59 C60 C61 C63 -2.4(8) . . . . ?
C59 C60 C61 C62 176.0(5) . . . . ?
Cu4 O9 C62 O10 4.2(8) . . . . ?
Cu4 O9 C62 C61 -174.7(3) . . . . ?
C63 C61 C62 O10 -3.0(8) . . . . ?
C60 C61 C62 O10 178.6(5) . . . . ?
C63 C61 C62 O9 176.0(5) . . . . ?
C60 C61 C62 O9 -2.4(8) . . . . ?
C60 C61 C63 C64 2.0(8) . . . . ?
C62 C61 C63 C64 -176.4(5) . . . . ?
C61 C63 C64 C65 0.4(9) . . . . ?
C61 C63 C64 N26 -178.8(5) . . . . ?
C63 C64 C65 C59 -2.4(9) . . . . ?
N26 C64 C65 C59 176.8(5) . . . . ?
C60 C59 C65 C64 2.0(8) . . . . ?
C58 C59 C65 C64 -178.1(5) . . . . ?
C65 C64 N26 O12 3.5(9) . . . . ?
C63 C64 N26 O12 -177.2(6) . . . . ?
C65 C64 N26 O11 -176.0(6) . . . . ?
C63 C64 N26 O11 3.3(9) . . . . ?
Cu3 O19 C67 O20 14.4(8) . . . . ?
Cu3 O19 C67 C68 -164.1(3) . . . . ?
O20 C67 C68 C74 -18.1(8) . . . . ?
O19 C67 C68 C74 160.5(5) . . . . ?
O20 C67 C68 C69 160.7(5) . . . . ?
O19 C67 C68 C69 -20.7(8) . . . . ?
C74 C68 C69 C70 0.8(8) . . . . ?
C67 C68 C69 C70 -178.0(5) . . . . ?
C68 C69 C70 C72 -2.2(8) . . . . ?
C68 C69 C70 C71 174.8(5) . . . . ?
Cu2 O22 C71 O21 -4.8(8) 1_545 . . . ?
Cu2 O22 C71 C70 172.9(3) 1_545 . . . ?
C69 C70 C71 O21 1.1(8) . . . . ?
C72 C70 C71 O21 178.1(5) . . . . ?
C69 C70 C71 O22 -176.8(5) . . . . ?
C72 C70 C71 O22 0.2(8) . . . . ?
C69 C70 C72 C73 0.6(8) . . . . ?
C71 C70 C72 C73 -176.4(5) . . . . ?
C70 C72 C73 C74 2.4(9) . . . . ?
C70 C72 C73 N27 -179.2(5) . . . . ?
C69 C68 C74 C73 2.2(8) . . . . ?
C67 C68 C74 C73 -179.0(5) . . . . ?
C72 C73 C74 C68 -3.9(9) . . . . ?
N27 C73 C74 C68 177.7(5) . . . . ?
C74 C73 N27 O23 -172.7(6) . . . . ?
C72 C73 N27 O23 8.8(9) . . . . ?
C74 C73 N27 O24 4.6(9) . . . . ?
C72 C73 N27 O24 -173.8(6) . . . . ?
Cu2 O13 C76 O14 -4.7(8) . . . . ?
Cu2 O13 C76 C77 175.3(4) . . . . ?
O14 C76 C77 C84 2.9(8) . . . . ?
O13 C76 C77 C84 -177.1(5) . . . . ?
O14 C76 C77 C78 178.3(5) . . . . ?
O13 C76 C77 C78 -1.7(8) . . . . ?
C84 C77 C78 C79 2.2(8) . . . . ?
C76 C77 C78 C79 -173.1(5) . . . . ?
C77 C78 C79 C81 -0.7(8) . . . . ?
C77 C78 C79 C80 179.5(5) . . . . ?
Cu3 O18 C80 O17 -16.3(8) 1_566 . . . ?
Cu3 O18 C80 C79 160.1(3) 1_566 . . . ?
C81 C79 C80 O17 19.0(8) . . . . ?
C78 C79 C80 O17 -161.2(5) . . . . ?
C81 C79 C80 O18 -157.8(5) . . . . ?
C78 C79 C80 O18 22.0(8) . . . . ?
C78 C79 C81 C82 -1.9(8) . . . . ?
C80 C79 C81 C82 177.9(5) . . . . ?
C79 C81 C82 C84 2.9(9) . . . . ?
C79 C81 C82 N28 -178.5(5) . . . . ?
C81 C82 N28 O16 177.2(6) . . . . ?
C84 C82 N28 O16 -4.2(9) . . . . ?
C81 C82 N28 O15 -3.2(9) . . . . ?
C84 C82 N28 O15 175.4(6) . . . . ?
C78 C77 C84 C82 -1.2(8) . . . . ?
C76 C77 C84 C82 174.4(5) . . . . ?
C81 C82 C84 C77 -1.4(9) . . . . ?
N28 C82 C84 C77 -179.9(5) . . . . ?
